data_7213449
loop_
_publ_author_name
'von Keyserlingk, Nikolai Graf'
'Martens, J\"urgen'
'Ostendorf, Detlev'
'Saak, Wolfgang'
'Weidenbruch, Manfred'

_publ_section_title
;
 Utilization of industrial waste materials. Part 20. Stereoselective
 cycloaddition of silylenes and a disilene to an enantiomerically pure
 cyclic ketimine derived from an industrial waste material
;
_journal_issue 7
_journal_name_full 'Journal of the Chemical Society, Perkin Transactions 1'
_journal_page_first 706
_journal_paper_doi 10.1039/b008708o
_journal_year 2001
_chemical_formula_sum 'C36 H48 N2 Si'
_chemical_formula_weight 536.85
_chemical_name_systematic
; 
? 
;
_space_group_IT_number 1
_symmetry_cell_setting triclinic
_symmetry_space_group_name_Hall 'P 1'
_symmetry_space_group_name_H-M 'P 1'
_atom_sites_solution_hydrogens geom
_atom_sites_solution_primary direct
_atom_sites_solution_secondary difmap
_audit_creation_method SHELXL-97
_cell_angle_alpha 96.862(8)
_cell_angle_beta 100.249(7)
_cell_angle_gamma 100.163(7)
_cell_formula_units_Z 2
_cell_length_a 9.7011(5)
_cell_length_b 11.7040(8)
_cell_length_c 14.5936(10)
_cell_measurement_temperature 193(2)
_cell_volume 1585.37(19)
_computing_cell_refinement 'IPDS (Stoe, 1999)'
_computing_data_collection 'IPDS (Stoe, 1999)'
_computing_data_reduction 'XRED (Stoe, 1997)'
_computing_molecular_graphics 'Ortep-3 for Windows (Farrugia, 1997)'
_computing_publication_material 'SHELX-97 (Sheldrick, 1997)'
_computing_structure_refinement 'SHELXL-97 (Sheldrick, 1997)'
_computing_structure_solution 'SHELXS-97 (Sheldrick, 1990)'
_diffrn_ambient_temperature 193(2)
_diffrn_measured_fraction_theta_full 0.930
_diffrn_measured_fraction_theta_max 0.930
_diffrn_measurement_device_type 'Stoe IPDS'
_diffrn_radiation_monochromator graphite
_diffrn_radiation_source 'fine-focus sealed tube'
_diffrn_radiation_type MoK\a
_diffrn_radiation_wavelength 0.71073
_diffrn_reflns_av_R_equivalents 0.0722
_diffrn_reflns_av_sigmaI/netI 0.1461
_diffrn_reflns_limit_h_max 11
_diffrn_reflns_limit_h_min -11
_diffrn_reflns_limit_k_max 14
_diffrn_reflns_limit_k_min -14
_diffrn_reflns_limit_l_max 17
_diffrn_reflns_limit_l_min -17
_diffrn_reflns_number 19376
_diffrn_reflns_theta_full 25.91
_diffrn_reflns_theta_max 25.91
_diffrn_reflns_theta_min 2.11
_exptl_absorpt_coefficient_mu 0.100
_exptl_absorpt_correction_T_max 0.9832
_exptl_absorpt_correction_T_min 0.9424
_exptl_absorpt_correction_type none
_exptl_crystal_colour red
_exptl_crystal_density_diffrn 1.125
_exptl_crystal_density_method 'not measured'
_exptl_crystal_description quader
_exptl_crystal_F_000 584
_exptl_crystal_size_max 0.60
_exptl_crystal_size_mid 0.45
_exptl_crystal_size_min 0.17
_refine_diff_density_max 0.204
_refine_diff_density_min -0.199
_refine_diff_density_rms 0.040
_refine_ls_abs_structure_details 'Flack H D (1983), Acta Cryst. A39, 876-881'
_refine_ls_abs_structure_Flack -0.1(2)
_refine_ls_extinction_method none
_refine_ls_goodness_of_fit_ref 0.792
_refine_ls_hydrogen_treatment mixed
_refine_ls_matrix_type full
_refine_ls_number_parameters 703
_refine_ls_number_reflns 11412
_refine_ls_number_restraints 3
_refine_ls_restrained_S_all 0.792
_refine_ls_R_factor_all 0.1156
_refine_ls_R_factor_gt 0.0486
_refine_ls_shift/su_max 0.001
_refine_ls_shift/su_mean 0.000
_refine_ls_structure_factor_coef Fsqd
_refine_ls_weighting_details 'calc w=1/[\s^2^(Fo^2^)+(0.0330P)^2^+0.0000P] where P=(Fo^2^+2Fc^2^)/3'
_refine_ls_weighting_scheme calc
_refine_ls_wR_factor_gt 0.0874
_refine_ls_wR_factor_ref 0.1025
_reflns_number_gt 5634
_reflns_number_total 11412
_reflns_threshold_expression >2sigma(I)
_cod_data_source_file b008708osup1.cif
_cod_data_source_block sitimema
_cod_original_cell_volume 1585.37(17)
_cod_original_sg_symbol_H-M P1
_cod_database_code 7213449

loop_
_symmetry_equiv_pos_as_xyz
'x, y, z'

loop_
_atom_site_label
_atom_site_type_symbol
_atom_site_fract_x
_atom_site_fract_y
_atom_site_fract_z
_atom_site_U_iso_or_equiv
_atom_site_adp_type
_atom_site_occupancy
_atom_site_symmetry_multiplicity
_atom_site_calc_flag
_atom_site_refinement_flags
Si1 Si -0.08429(17) -0.27580(13) -0.87670(10) 0.0302(4) Uani 1 1 d .
N1 N -0.0337(6) -0.4121(5) -0.8832(3) 0.0331(14) Uani 1 1 d .
N2 N -0.2150(6) -0.3270(5) -0.8159(4) 0.0362(14) Uani 1 1 d .
C1 C 0.0765(8) -0.4500(6) -0.9205(5) 0.0417(17) Uani 1 1 d .
H1 H 0.1400 -0.3943 -0.9436 0.050 Uiso 1 1 calc R
C2 C 0.0983(9) -0.5625(6) -0.9256(5) 0.046(2) Uani 1 1 d .
H2 H 0.1713 -0.5850 -0.9550 0.056 Uiso 1 1 calc R
C3 C 0.0096(8) -0.6461(6) -0.8860(4) 0.0439(19) Uani 1 1 d .
H3 H 0.0246 -0.7244 -0.8883 0.053 Uiso 1 1 calc R
C4 C -0.0959(8) -0.6140(6) -0.8452(5) 0.044(2) Uani 1 1 d .
H4 H -0.1521 -0.6697 -0.8174 0.053 Uiso 1 1 calc R
C5 C -0.1241(8) -0.4972(6) -0.8431(4) 0.0338(16) Uani 1 1 d .
C6 C -0.2205(7) -0.4466(6) -0.8076(4) 0.0372(17) Uani 1 1 d .
C7 C -0.3467(8) -0.4918(6) -0.7661(5) 0.0535(19) Uani 1 1 d .
H7A H -0.3202 -0.4821 -0.6965 0.064 Uiso 1 1 calc R
H7B H -0.3870 -0.5757 -0.7913 0.064 Uiso 1 1 calc R
C8 C -0.4542(5) -0.4129(4) -0.7985(3) 0.0534(13) Uani 1 1 d .
H8 H -0.5199 -0.4506 -0.8595 0.064 Uiso 1 1 calc R
C9 C -0.5380(8) -0.3738(6) -0.7265(5) 0.062(2) Uani 1 1 d .
H9A H -0.6414 -0.4071 -0.7490 0.074 Uiso 1 1 calc R
H9B H -0.5056 -0.4003 -0.6658 0.074 Uiso 1 1 calc R
C10 C -0.5110(7) -0.2437(6) -0.7146(5) 0.0808(19) Uani 1 1 d .
H10A H -0.5203 -0.2102 -0.6510 0.097 Uiso 1 1 calc R
H10B H -0.5787 -0.2167 -0.7623 0.097 Uiso 1 1 calc R
C11 C -0.3620(7) -0.2093(5) -0.7279(5) 0.088(2) Uani 1 1 d .
H11A H -0.2923 -0.2153 -0.6711 0.106 Uiso 1 1 calc R
H11B H -0.3428 -0.1281 -0.7420 0.106 Uiso 1 1 calc R
C12 C -0.3555(7) -0.2970(5) -0.8109(4) 0.0555(16) Uani 1 1 d .
H12 H -0.3956 -0.2708 -0.8709 0.067 Uiso 1 1 calc R
C13 C -0.1865(7) -0.2265(5) -0.9808(4) 0.0333(16) Uani 1 1 d .
C14 C -0.2192(8) -0.1092(6) -0.9719(5) 0.0400(17) Uani 1 1 d .
C15 C -0.3107(8) -0.0831(6) -1.0485(5) 0.0454(18) Uani 1 1 d .
H15 H -0.3299 -0.0060 -1.0430 0.054 Uiso 1 1 calc R
C16 C -0.3741(8) -0.1553(7) -1.1286(5) 0.0442(19) Uani 1 1 d .
C17 C -0.3412(8) -0.2691(6) -1.1384(5) 0.0413(18) Uani 1 1 d .
H17 H -0.3795 -0.3221 -1.1955 0.050 Uiso 1 1 calc R
C18 C -0.2534(7) -0.3036(6) -1.0652(4) 0.0345(17) Uani 1 1 d .
C19 C -0.1615(8) -0.0195(5) -0.8851(4) 0.049(2) Uani 1 1 d .
H19A H -0.1009 -0.0524 -0.8384 0.074 Uiso 1 1 calc R
H19B H -0.2411 0.0025 -0.8589 0.074 Uiso 1 1 calc R
H19C H -0.1047 0.0503 -0.9014 0.074 Uiso 1 1 calc R
C20 C -0.4728(8) -0.1250(7) -1.2090(5) 0.0573(19) Uani 1 1 d .
H20A H -0.4823 -0.0432 -1.1945 0.086 Uiso 1 1 calc R
H20B H -0.5669 -0.1770 -1.2189 0.086 Uiso 1 1 calc R
H20C H -0.4338 -0.1351 -1.2663 0.086 Uiso 1 1 calc R
C21 C -0.2271(9) -0.4271(6) -1.0811(5) 0.055(2) Uani 1 1 d .
H21A H -0.1609 -0.4401 -1.0261 0.083 Uiso 1 1 calc R
H21B H -0.1854 -0.4378 -1.1372 0.083 Uiso 1 1 calc R
H21C H -0.3179 -0.4834 -1.0903 0.083 Uiso 1 1 calc R
C22 C 0.0787(7) -0.1610(5) -0.8199(4) 0.0260(15) Uani 1 1 d .
C23 C 0.1633(7) -0.1011(5) -0.8787(4) 0.0271(15) Uani 1 1 d .
C24 C 0.2675(8) -0.0046(6) -0.8404(4) 0.0378(17) Uani 1 1 d .
H24 H 0.3229 0.0320 -0.8804 0.045 Uiso 1 1 calc R
C25 C 0.2966(8) 0.0427(6) -0.7452(5) 0.0434(18) Uani 1 1 d .
C26 C 0.2237(8) -0.0177(6) -0.6874(4) 0.0394(16) Uani 1 1 d .
H26 H 0.2463 0.0106 -0.6216 0.047 Uiso 1 1 calc R
C27 C 0.1162(7) -0.1205(5) -0.7219(4) 0.0322(16) Uani 1 1 d .
C28 C 0.1536(7) -0.1478(6) -0.9828(4) 0.0321(15) Uani 1 1 d .
H28 H 0.0762 -0.2201 -1.0005 0.039 Uiso 1 1 calc R
C29 C 0.1133(8) -0.0601(7) -1.0474(4) 0.051(2) Uani 1 1 d .
H29A H 0.1064 -0.0942 -1.1131 0.076 Uiso 1 1 calc R
H29B H 0.1867 0.0123 -1.0311 0.076 Uiso 1 1 calc R
H29C H 0.0208 -0.0421 -1.0393 0.076 Uiso 1 1 calc R
C30 C 0.2926(8) -0.1830(6) -0.9995(5) 0.054(2) Uani 1 1 d .
H30A H 0.3172 -0.2397 -0.9582 0.080 Uiso 1 1 calc R
H30B H 0.3697 -0.1131 -0.9855 0.080 Uiso 1 1 calc R
H30C H 0.2801 -0.2187 -1.0655 0.080 Uiso 1 1 calc R
C31 C 0.4019(9) 0.1568(7) -0.7063(5) 0.060(2) Uani 1 1 d .
H31 H 0.4073 0.1730 -0.6368 0.072 Uiso 1 1 calc R
C32 C 0.3585(10) 0.2606(6) -0.7492(6) 0.076(3) Uani 1 1 d .
H32A H 0.4302 0.3321 -0.7217 0.114 Uiso 1 1 calc R
H32B H 0.2653 0.2704 -0.7362 0.114 Uiso 1 1 calc R
H32C H 0.3522 0.2462 -0.8176 0.114 Uiso 1 1 calc R
C33 C 0.5520(10) 0.1459(8) -0.7230(6) 0.089(3) Uani 1 1 d .
H33A H 0.5816 0.0803 -0.6942 0.133 Uiso 1 1 calc R
H33B H 0.6204 0.2190 -0.6945 0.133 Uiso 1 1 calc R
H33C H 0.5494 0.1317 -0.7909 0.133 Uiso 1 1 calc R
C34 C 0.0522(7) -0.1855(6) -0.6524(4) 0.0371(16) Uani 1 1 d .
H34 H -0.0481 -0.2241 -0.6843 0.045 Uiso 1 1 calc R
C35 C 0.1302(9) -0.2820(6) -0.6308(5) 0.059(2) Uani 1 1 d .
H35A H 0.1360 -0.3287 -0.6898 0.089 Uiso 1 1 calc R
H35B H 0.0787 -0.3325 -0.5937 0.089 Uiso 1 1 calc R
H35C H 0.2270 -0.2477 -0.5946 0.089 Uiso 1 1 calc R
C36 C 0.0433(9) -0.1123(7) -0.5610(5) 0.065(2) Uani 1 1 d .
H36A H -0.0034 -0.1634 -0.5221 0.097 Uiso 1 1 calc R
H36B H -0.0125 -0.0522 -0.5754 0.097 Uiso 1 1 calc R
H36C H 0.1399 -0.0743 -0.5267 0.097 Uiso 1 1 calc R
Si2 Si -0.83672(17) -0.61269(13) -0.31575(10) 0.0286(4) Uani 1 1 d .
N3 N -0.8804(6) -0.4713(4) -0.3033(3) 0.0314(13) Uani 1 1 d .
N4 N -0.7137(6) -0.5649(4) -0.3827(3) 0.0336(14) Uani 1 1 d .
C37 C -0.9824(8) -0.4316(6) -0.2609(5) 0.0438(18) Uani 1 1 d .
H37 H -1.0361 -0.4836 -0.2289 0.053 Uiso 1 1 calc R
C38 C -1.0096(9) -0.3262(7) -0.2622(5) 0.049(2) Uani 1 1 d .
H38 H -1.0842 -0.3039 -0.2343 0.058 Uiso 1 1 calc R
C39 C -0.9234(9) -0.2431(6) -0.3071(5) 0.048(2) Uani 1 1 d .
H39 H -0.9394 -0.1654 -0.3072 0.058 Uiso 1 1 calc R
C40 C -0.8233(7) -0.2775(5) -0.3475(4) 0.0387(17) Uani 1 1 d .
H40 H -0.7659 -0.2222 -0.3749 0.046 Uiso 1 1 calc R
C41 C -0.7972(7) -0.3945(5) -0.3518(4) 0.0322(16) Uani 1 1 d .
C42 C -0.7071(7) -0.4452(5) -0.3940(4) 0.0329(16) Uani 1 1 d .
C43 C -0.5982(8) -0.4087(6) -0.4498(5) 0.0499(19) Uani 1 1 d .
H43A H -0.5116 -0.3575 -0.4089 0.060 Uiso 1 1 calc R
H43B H -0.6365 -0.3656 -0.4997 0.060 Uiso 1 1 calc R
C44 C -0.5637(5) -0.5230(4) -0.4929(3) 0.0410(11) Uani 1 1 d .
H44 H -0.6179 -0.5470 -0.5595 0.049 Uiso 1 1 calc R
C45 C -0.4073(9) -0.5244(8) -0.4878(6) 0.082(3) Uani 1 1 d .
H45A H -0.3937 -0.5684 -0.5467 0.098 Uiso 1 1 calc R
H45B H -0.3513 -0.4432 -0.4794 0.098 Uiso 1 1 calc R
C46 C -0.3600(7) -0.5815(9) -0.4073(6) 0.127(4) Uani 1 1 d .
H46A H -0.3094 -0.6434 -0.4276 0.153 Uiso 1 1 calc R
H46B H -0.2918 -0.5229 -0.3580 0.153 Uiso 1 1 calc R
C47 C -0.4770(6) -0.6328(5) -0.3686(3) 0.0566(14) Uani 1 1 d .
H47A H -0.4678 -0.5941 -0.3031 0.068 Uiso 1 1 calc R
H47B H -0.4788 -0.7176 -0.3681 0.068 Uiso 1 1 calc R
C48 C -0.6143(5) -0.6156(4) -0.4308(3) 0.0350(12) Uani 1 1 d .
H48 H -0.6648 -0.6913 -0.4718 0.042 Uiso 1 1 calc R
C49 C -0.7288(7) -0.6686(6) -0.2139(4) 0.0290(15) Uani 1 1 d .
C50 C -0.6997(7) -0.7800(5) -0.2270(4) 0.0359(17) Uani 1 1 d .
C51 C -0.6136(8) -0.8212(6) -0.1557(4) 0.0409(17) Uani 1 1 d .
H51 H -0.5964 -0.8987 -0.1650 0.049 Uiso 1 1 calc R
C52 C -0.5526(8) -0.7452(7) -0.0697(5) 0.0434(19) Uani 1 1 d .
C53 C -0.5747(7) -0.6356(6) -0.0594(4) 0.0404(18) Uani 1 1 d .
H53 H -0.5289 -0.5844 -0.0025 0.048 Uiso 1 1 calc R
C54 C -0.6632(7) -0.5919(6) -0.1291(4) 0.0356(17) Uani 1 1 d .
C55 C -0.7615(8) -0.8686(6) -0.3185(5) 0.051(2) Uani 1 1 d .
H55A H -0.7316 -0.9433 -0.3111 0.077 Uiso 1 1 calc R
H55B H -0.7260 -0.8373 -0.3712 0.077 Uiso 1 1 calc R
H55C H -0.8662 -0.8815 -0.3313 0.077 Uiso 1 1 calc R
C56 C -0.4526(9) -0.7908(7) 0.0056(4) 0.064(2) Uani 1 1 d .
H56A H -0.4479 -0.8720 -0.0174 0.095 Uiso 1 1 calc R
H56B H -0.4897 -0.7883 0.0638 0.095 Uiso 1 1 calc R
H56C H -0.3566 -0.7413 0.0180 0.095 Uiso 1 1 calc R
C57 C -0.6807(7) -0.4649(6) -0.1098(5) 0.0455(18) Uani 1 1 d .
H57A H -0.6272 -0.4289 -0.0465 0.068 Uiso 1 1 calc R
H57B H -0.7823 -0.4631 -0.1141 0.068 Uiso 1 1 calc R
H57C H -0.6440 -0.4211 -0.1566 0.068 Uiso 1 1 calc R
C58 C -1.0067(7) -0.7266(5) -0.3672(4) 0.0283(15) Uani 1 1 d .
C59 C -1.0536(7) -0.7631(6) -0.4667(4) 0.0333(16) Uani 1 1 d .
C60 C -1.1623(8) -0.8586(6) -0.4998(4) 0.0409(18) Uani 1 1 d .
H60 H -1.1910 -0.8836 -0.5659 0.049 Uiso 1 1 calc R
C61 C -1.2327(8) -0.9205(6) -0.4399(5) 0.0396(17) Uani 1 1 d .
C62 C -1.1963(7) -0.8798(5) -0.3450(4) 0.0347(16) Uani 1 1 d .
H62 H -1.2467 -0.9190 -0.3038 0.042 Uiso 1 1 calc R
C63 C -1.0864(7) -0.7814(5) -0.3073(4) 0.0303(16) Uani 1 1 d .
C64 C -0.9912(8) -0.6939(7) -0.5395(5) 0.0444(19) Uani 1 1 d .
H64 H -0.8894 -0.6562 -0.5109 0.053 Uiso 1 1 calc R
C65 C -1.0738(9) -0.5956(6) -0.5595(5) 0.056(2) Uani 1 1 d .
H65A H -1.0334 -0.5513 -0.6048 0.084 Uiso 1 1 calc R
H65B H -1.0657 -0.5425 -0.5007 0.084 Uiso 1 1 calc R
H65C H -1.1748 -0.6303 -0.5858 0.084 Uiso 1 1 calc R
C66 C -0.9938(9) -0.7698(7) -0.6322(5) 0.065(2) Uani 1 1 d .
H66A H -0.9375 -0.8302 -0.6203 0.098 Uiso 1 1 calc R
H66B H -0.9528 -0.7206 -0.6744 0.098 Uiso 1 1 calc R
H66C H -1.0928 -0.8075 -0.6617 0.098 Uiso 1 1 calc R
C67 C -1.3494(9) -1.0309(7) -0.4804(5) 0.053(2) Uani 1 1 d .
H67 H -1.3602 -1.0423 -0.5505 0.064 Uiso 1 1 calc R
C68 C -1.3016(9) -1.1376(7) -0.4462(6) 0.078(3) Uani 1 1 d .
H68A H -1.3762 -1.2077 -0.4723 0.118 Uiso 1 1 calc R
H68B H -1.2844 -1.1269 -0.3772 0.118 Uiso 1 1 calc R
H68C H -1.2131 -1.1471 -0.4671 0.118 Uiso 1 1 calc R
C69 C -1.4926(8) -1.0172(7) -0.4586(5) 0.063(2) Uani 1 1 d .
H69A H -1.5642 -1.0886 -0.4867 0.095 Uiso 1 1 calc R
H69B H -1.5213 -0.9497 -0.4849 0.095 Uiso 1 1 calc R
H69C H -1.4851 -1.0044 -0.3902 0.095 Uiso 1 1 calc R
C70 C -1.0578(7) -0.7407(6) -0.2010(4) 0.0321(15) Uani 1 1 d .
H70 H -0.9789 -0.6695 -0.1845 0.038 Uiso 1 1 calc R
C71 C -1.0137(7) -0.8349(6) -0.1436(4) 0.0428(17) Uani 1 1 d .
H71A H -0.9266 -0.8559 -0.1597 0.064 Uiso 1 1 calc R
H71B H -1.0908 -0.9049 -0.1582 0.064 Uiso 1 1 calc R
H71C H -0.9957 -0.8042 -0.0761 0.064 Uiso 1 1 calc R
C72 C -1.1944(7) -0.7066(6) -0.1743(4) 0.0388(15) Uani 1 1 d .
H72A H -1.2217 -0.6456 -0.2102 0.058 Uiso 1 1 calc R
H72B H -1.1754 -0.6766 -0.1067 0.058 Uiso 1 1 calc R
H72C H -1.2723 -0.7759 -0.1893 0.058 Uiso 1 1 calc R

loop_
_atom_site_aniso_label
_atom_site_aniso_U_11
_atom_site_aniso_U_22
_atom_site_aniso_U_33
_atom_site_aniso_U_23
_atom_site_aniso_U_13
_atom_site_aniso_U_12
Si1 0.0322(13) 0.0274(10) 0.0321(10) 0.0055(8) 0.0119(8) 0.0030(9)
N1 0.031(4) 0.033(3) 0.038(3) 0.012(2) 0.013(2) 0.005(3)
N2 0.032(4) 0.035(3) 0.047(3) 0.005(3) 0.021(3) 0.005(3)
C1 0.042(4) 0.032(4) 0.053(4) 0.007(3) 0.014(3) 0.008(3)
C2 0.053(5) 0.031(4) 0.060(5) 0.008(3) 0.014(4) 0.016(4)
C3 0.056(6) 0.039(4) 0.038(4) 0.004(3) 0.009(4) 0.016(4)
C4 0.063(6) 0.033(4) 0.044(4) 0.021(3) 0.012(4) 0.018(4)
C5 0.038(5) 0.037(4) 0.029(3) 0.010(3) 0.012(3) 0.004(3)
C6 0.038(5) 0.039(4) 0.033(3) 0.013(3) 0.011(3) -0.005(3)
C7 0.057(5) 0.042(4) 0.065(4) 0.019(3) 0.025(3) -0.001(3)
C8 0.047(4) 0.049(3) 0.058(3) -0.009(2) 0.016(3) -0.003(2)
C9 0.050(5) 0.054(4) 0.089(5) 0.017(4) 0.041(4) -0.001(3)
C10 0.043(5) 0.096(5) 0.106(5) 0.004(4) 0.039(4) 0.003(3)
C11 0.064(5) 0.061(4) 0.132(6) -0.028(4) 0.044(4) -0.003(3)
C12 0.062(5) 0.045(3) 0.064(4) 0.014(3) 0.030(3) 0.001(3)
C13 0.034(4) 0.021(3) 0.049(4) 0.004(3) 0.018(3) 0.008(3)
C14 0.041(5) 0.042(4) 0.044(4) 0.012(3) 0.025(3) 0.009(3)
C15 0.045(5) 0.035(4) 0.064(5) 0.015(3) 0.017(3) 0.019(3)
C16 0.035(5) 0.060(5) 0.042(4) 0.015(4) 0.013(3) 0.010(4)
C17 0.045(5) 0.043(4) 0.039(4) 0.005(3) 0.011(3) 0.015(3)
C18 0.034(4) 0.040(4) 0.027(3) 0.008(3) 0.010(3) -0.002(3)
C19 0.065(6) 0.028(4) 0.054(4) 0.005(3) 0.002(4) 0.017(4)
C20 0.046(5) 0.075(5) 0.062(4) 0.021(3) 0.018(3) 0.025(3)
C21 0.084(6) 0.034(4) 0.042(4) -0.003(3) 0.003(4) 0.010(4)
C22 0.026(4) 0.029(3) 0.028(3) 0.013(3) 0.012(3) 0.008(3)
C23 0.027(4) 0.029(3) 0.028(3) 0.003(3) 0.008(3) 0.007(3)
C24 0.047(5) 0.040(4) 0.033(4) 0.015(3) 0.021(3) 0.007(4)
C25 0.045(5) 0.047(4) 0.037(4) 0.010(3) 0.006(3) 0.003(3)
C26 0.043(4) 0.036(3) 0.034(3) 0.009(3) 0.010(3) -0.010(3)
C27 0.030(4) 0.030(3) 0.037(3) 0.002(3) 0.005(3) 0.009(3)
C28 0.032(4) 0.026(3) 0.033(3) -0.003(3) 0.011(3) -0.005(3)
C29 0.067(5) 0.055(4) 0.035(4) 0.015(3) 0.013(3) 0.016(4)
C30 0.058(5) 0.053(4) 0.054(4) 0.001(3) 0.036(3) 0.004(3)
C31 0.061(6) 0.061(5) 0.042(4) 0.007(3) 0.007(3) -0.023(4)
C32 0.102(7) 0.029(4) 0.100(6) 0.007(4) 0.051(5) -0.010(4)
C33 0.059(6) 0.087(6) 0.098(7) 0.025(5) -0.030(5) -0.006(5)
C34 0.033(4) 0.048(4) 0.029(3) 0.015(3) 0.010(3) -0.006(3)
C35 0.088(6) 0.046(4) 0.046(4) 0.018(3) 0.015(4) 0.013(4)
C36 0.082(6) 0.069(5) 0.058(4) 0.015(4) 0.039(4) 0.026(4)
Si2 0.0279(12) 0.0253(10) 0.0371(11) 0.0092(8) 0.0129(8) 0.0082(9)
N3 0.039(4) 0.023(3) 0.038(3) 0.007(2) 0.018(3) 0.009(3)
N4 0.034(4) 0.026(3) 0.045(3) 0.012(2) 0.015(3) 0.007(3)
C37 0.039(5) 0.051(4) 0.053(4) 0.022(3) 0.021(3) 0.017(3)
C38 0.041(5) 0.052(5) 0.066(5) 0.012(4) 0.026(4) 0.026(4)
C39 0.053(6) 0.028(4) 0.069(5) 0.017(4) 0.008(4) 0.020(4)
C40 0.037(5) 0.026(4) 0.048(4) 0.010(3) 0.005(3) -0.006(3)
C41 0.026(4) 0.022(3) 0.046(4) 0.012(3) 0.002(3) -0.001(3)
C42 0.037(5) 0.025(3) 0.040(4) 0.014(3) 0.011(3) 0.005(3)
C43 0.040(4) 0.056(4) 0.066(4) 0.026(3) 0.028(3) 0.013(3)
C44 0.023(3) 0.071(3) 0.037(2) 0.023(2) 0.0159(19) 0.013(2)
C45 0.084(7) 0.118(7) 0.077(5) 0.056(5) 0.042(4) 0.060(5)
C46 0.052(5) 0.222(10) 0.131(6) 0.129(7) 0.019(4) 0.019(5)
C47 0.042(4) 0.083(4) 0.059(3) 0.034(3) 0.014(3) 0.031(3)
C48 0.027(3) 0.044(3) 0.040(3) 0.009(2) 0.017(2) 0.011(2)
C49 0.020(4) 0.040(4) 0.027(3) 0.011(3) 0.008(3) 0.001(3)
C50 0.034(4) 0.027(4) 0.048(4) 0.008(3) 0.005(3) 0.012(3)
C51 0.050(5) 0.042(4) 0.039(3) 0.010(3) 0.014(3) 0.023(3)
C52 0.035(5) 0.054(4) 0.049(4) 0.022(4) 0.011(3) 0.018(4)
C53 0.037(5) 0.052(4) 0.029(3) 0.001(3) 0.003(3) 0.008(3)
C54 0.033(4) 0.033(4) 0.046(4) 0.006(3) 0.015(3) 0.013(3)
C55 0.043(5) 0.054(5) 0.058(4) -0.010(3) 0.012(3) 0.023(4)
C56 0.094(6) 0.065(4) 0.032(3) 0.002(3) -0.008(3) 0.042(4)
C57 0.037(4) 0.039(4) 0.052(4) -0.005(3) -0.004(3) 0.005(3)
C58 0.026(4) 0.018(3) 0.043(4) 0.005(3) 0.009(3) 0.007(3)
C59 0.019(4) 0.052(4) 0.039(3) 0.026(3) 0.017(3) 0.009(3)
C60 0.045(5) 0.047(4) 0.027(3) 0.001(3) 0.003(3) 0.007(3)
C61 0.035(4) 0.036(4) 0.045(4) 0.007(3) 0.015(3) -0.009(3)
C62 0.032(4) 0.027(3) 0.042(4) 0.005(3) 0.014(3) -0.009(3)
C63 0.036(4) 0.020(3) 0.038(4) 0.008(3) 0.013(3) 0.007(3)
C64 0.027(4) 0.065(5) 0.041(4) 0.020(3) 0.002(3) 0.005(3)
C65 0.078(6) 0.036(4) 0.059(5) 0.026(3) 0.024(4) 0.006(4)
C66 0.076(6) 0.091(6) 0.063(5) 0.049(4) 0.054(4) 0.040(4)
C67 0.050(5) 0.052(4) 0.047(4) -0.001(3) 0.021(3) -0.021(3)
C68 0.049(6) 0.052(5) 0.125(7) -0.009(5) 0.035(5) -0.017(4)
C69 0.043(5) 0.067(5) 0.067(4) 0.025(4) -0.004(3) -0.017(3)
C70 0.035(4) 0.033(4) 0.030(3) 0.005(3) 0.013(3) 0.007(3)
C71 0.034(4) 0.048(4) 0.048(4) 0.018(3) 0.013(3) 0.003(3)
C72 0.036(4) 0.037(3) 0.045(3) 0.004(2) 0.014(3) 0.006(3)

loop_
_atom_type_symbol
_atom_type_description
_atom_type_scat_dispersion_real
_atom_type_scat_dispersion_imag
_atom_type_scat_source
C C 0.0033 0.0016 'International Tables Vol C Tables 4.2.6.8 and 6.1.1.4'
H H 0.0000 0.0000 'International Tables Vol C Tables 4.2.6.8 and 6.1.1.4'
N N 0.0061 0.0033 'International Tables Vol C Tables 4.2.6.8 and 6.1.1.4'
Si Si 0.0817 0.0704 'International Tables Vol C Tables 4.2.6.8 and 6.1.1.4'

loop_
_geom_angle_atom_site_label_1
_geom_angle_atom_site_label_2
_geom_angle_atom_site_label_3
_geom_angle
N2 Si1 N1 89.8(3)
N2 Si1 C13 103.7(3)
N1 Si1 C13 122.6(3)
N2 Si1 C22 122.6(3)
N1 Si1 C22 107.6(3)
C13 Si1 C22 110.3(3)
C1 N1 C5 117.1(5)
C1 N1 Si1 130.3(5)
C5 N1 Si1 112.6(4)
C6 N2 C12 109.8(5)
C6 N2 Si1 111.3(4)
C12 N2 Si1 132.0(4)
C2 C1 N1 123.7(7)
C1 C2 C3 119.1(7)
C4 C3 C2 120.2(7)
C3 C4 C5 121.2(7)
C6 C5 C4 131.6(7)
C6 C5 N1 109.9(6)
C4 C5 N1 118.5(6)
C5 C6 N2 116.3(6)
C5 C6 C7 133.8(7)
N2 C6 C7 109.6(5)
C6 C7 C8 102.8(5)
C9 C8 C7 115.8(5)
C9 C8 C12 104.6(4)
C7 C8 C12 103.6(5)
C10 C9 C8 106.5(5)
C9 C10 C11 104.3(5)
C10 C11 C12 103.4(5)
N2 C12 C11 117.2(6)
N2 C12 C8 106.0(4)
C11 C12 C8 104.0(4)
C18 C13 C14 116.6(6)
C18 C13 Si1 122.8(4)
C14 C13 Si1 119.9(5)
C15 C14 C13 117.0(6)
C15 C14 C19 120.1(6)
C13 C14 C19 122.9(6)
C16 C15 C14 126.8(7)
C15 C16 C17 116.6(6)
C15 C16 C20 125.5(7)
C17 C16 C20 117.9(7)
C18 C17 C16 120.6(7)
C17 C18 C13 122.3(6)
C17 C18 C21 116.9(6)
C13 C18 C21 120.8(5)
C27 C22 C23 117.2(6)
C27 C22 Si1 123.1(5)
C23 C22 Si1 119.3(4)
C24 C23 C22 120.4(5)
C24 C23 C28 116.2(6)
C22 C23 C28 123.1(6)
C23 C24 C25 122.9(7)
C26 C25 C24 117.4(7)
C26 C25 C31 120.7(6)
C24 C25 C31 121.9(7)
C25 C26 C27 122.8(6)
C22 C27 C26 119.0(6)
C22 C27 C34 122.3(6)
C26 C27 C34 118.6(5)
C29 C28 C30 110.0(6)
C29 C28 C23 112.3(5)
C30 C28 C23 111.6(5)
C25 C31 C32 112.8(6)
C25 C31 C33 110.2(7)
C32 C31 C33 109.0(7)
C27 C34 C35 109.6(6)
C27 C34 C36 116.6(6)
C35 C34 C36 109.7(5)
N4 Si2 N3 89.9(3)
N4 Si2 C58 122.5(3)
N3 Si2 C58 108.8(3)
N4 Si2 C49 104.8(3)
N3 Si2 C49 122.3(3)
C58 Si2 C49 108.7(3)
C37 N3 C41 119.4(5)
C37 N3 Si2 130.0(5)
C41 N3 Si2 110.4(4)
C42 N4 C48 111.0(5)
C42 N4 Si2 112.4(4)
C48 N4 Si2 136.5(4)
C38 C37 N3 123.6(7)
C37 C38 C39 119.0(7)
C40 C39 C38 119.1(6)
C39 C40 C41 122.9(7)
C42 C41 C40 130.5(7)
C42 C41 N3 113.7(5)
C40 C41 N3 115.8(6)
C41 C42 N4 113.6(6)
C41 C42 C43 136.5(6)
N4 C42 C43 110.0(5)
C42 C43 C44 105.1(5)
C45 C44 C43 116.2(6)
C45 C44 C48 104.7(4)
C43 C44 C48 105.0(4)
C46 C45 C44 107.4(6)
C47 C46 C45 111.9(6)
C46 C47 C48 107.3(4)
N4 C48 C47 116.6(4)
N4 C48 C44 104.7(4)
C47 C48 C44 105.2(4)
C50 C49 C54 119.3(5)
C50 C49 Si2 119.9(5)
C54 C49 Si2 120.4(5)
C49 C50 C51 121.4(6)
C49 C50 C55 123.2(5)
C51 C50 C55 115.3(6)
C50 C51 C52 118.8(6)
C53 C52 C51 119.4(6)
C53 C52 C56 122.8(7)
C51 C52 C56 117.6(6)
C52 C53 C54 123.2(6)
C49 C54 C53 117.7(6)
C49 C54 C57 123.5(5)
C53 C54 C57 118.7(6)
C63 C58 C59 118.2(6)
C63 C58 Si2 120.2(5)
C59 C58 Si2 121.6(5)
C60 C59 C58 119.4(6)
C60 C59 C64 118.2(6)
C58 C59 C64 122.3(6)
C59 C60 C61 122.3(6)
C62 C61 C60 118.5(6)
C62 C61 C67 121.3(6)
C60 C61 C67 120.2(6)
C61 C62 C63 121.5(6)
C62 C63 C58 119.6(6)
C62 C63 C70 117.3(6)
C58 C63 C70 123.1(6)
C66 C64 C65 109.1(5)
C66 C64 C59 113.9(6)
C65 C64 C59 109.7(6)
C69 C67 C68 112.4(7)
C69 C67 C61 112.1(6)
C68 C67 C61 109.7(6)
C63 C70 C71 112.8(5)
C63 C70 C72 108.9(5)
C71 C70 C72 109.4(6)

loop_
_geom_bond_atom_site_label_1
_geom_bond_atom_site_label_2
_geom_bond_distance
Si1 N2 1.736(6)
Si1 N1 1.747(5)
Si1 C13 1.870(6)
Si1 C22 1.874(7)
N1 C1 1.398(8)
N1 C5 1.455(9)
N2 C6 1.412(8)
N2 C12 1.478(8)
C1 C2 1.366(9)
C2 C3 1.430(11)
C3 C4 1.358(10)
C4 C5 1.440(9)
C5 C6 1.337(9)
C6 C7 1.502(10)
C7 C8 1.560(8)
C8 C9 1.514(8)
C8 C12 1.565(7)
C9 C10 1.482(9)
C10 C11 1.483(8)
C11 C12 1.509(7)
C13 C18 1.413(8)
C13 C14 1.459(8)
C14 C15 1.398(9)
C14 C19 1.498(9)
C15 C16 1.335(9)
C16 C17 1.420(9)
C16 C20 1.496(9)
C17 C18 1.390(8)
C18 C21 1.510(9)
C22 C27 1.413(7)
C22 C23 1.446(9)
C23 C24 1.362(9)
C23 C28 1.533(8)
C24 C25 1.392(8)
C25 C26 1.375(10)
C25 C31 1.510(10)
C26 C27 1.419(9)
C27 C34 1.494(9)
C28 C29 1.529(8)
C28 C30 1.529(9)
C31 C32 1.522(10)
C31 C33 1.542(12)
C34 C35 1.500(8)
C34 C36 1.521(9)
Si2 N4 1.732(6)
Si2 N3 1.776(5)
Si2 C58 1.899(7)
Si2 C49 1.912(6)
N3 C37 1.374(8)
N3 C41 1.435(8)
N4 C42 1.422(7)
N4 C48 1.455(7)
C37 C38 1.308(9)
C38 C39 1.461(11)
C39 C40 1.318(10)
C40 C41 1.432(8)
C41 C42 1.335(9)
C42 C43 1.481(9)
C43 C44 1.526(7)
C44 C45 1.509(9)
C44 C48 1.563(6)
C45 C46 1.464(8)
C46 C47 1.426(8)
C47 C48 1.532(6)
C49 C50 1.380(8)
C49 C54 1.413(8)
C50 C51 1.402(8)
C50 C55 1.544(8)
C51 C52 1.414(9)
C52 C53 1.332(9)
C52 C56 1.542(8)
C53 C54 1.415(8)
C54 C57 1.524(8)
C58 C63 1.404(9)
C58 C59 1.431(8)
C59 C60 1.367(10)
C59 C64 1.553(10)
C60 C61 1.395(10)
C61 C62 1.370(8)
C61 C67 1.538(10)
C62 C63 1.405(9)
C63 C70 1.528(8)
C64 C66 1.521(9)
C64 C65 1.540(9)
C67 C69 1.509(11)
C67 C68 1.514(10)
C70 C71 1.537(8)
C70 C72 1.549(9)

loop_
_geom_torsion_atom_site_label_1
_geom_torsion_atom_site_label_2
_geom_torsion_atom_site_label_3
_geom_torsion_atom_site_label_4
_geom_torsion
N2 Si1 N1 C1 -177.0(6)
C13 Si1 N1 C1 76.8(7)
C22 Si1 N1 C1 -52.7(6)
N2 Si1 N1 C5 3.4(5)
C13 Si1 N1 C5 -102.9(5)
C22 Si1 N1 C5 127.7(4)
N1 Si1 N2 C6 -3.3(5)
C13 Si1 N2 C6 120.3(4)
C22 Si1 N2 C6 -114.2(4)
N1 Si1 N2 C12 -150.2(6)
C13 Si1 N2 C12 -26.6(6)
C22 Si1 N2 C12 98.8(6)
C5 N1 C1 C2 3.6(9)
Si1 N1 C1 C2 -176.0(5)
N1 C1 C2 C3 -3.8(11)
C1 C2 C3 C4 0.9(11)
C2 C3 C4 C5 1.9(11)
C3 C4 C5 C6 180.0(7)
C3 C4 C5 N1 -2.0(10)
C1 N1 C5 C6 177.8(6)
Si1 N1 C5 C6 -2.6(7)
C1 N1 C5 C4 -0.7(8)
Si1 N1 C5 C4 179.0(5)
C4 C5 C6 N2 178.2(6)
N1 C5 C6 N2 0.0(8)
C4 C5 C6 C7 -8.2(13)
N1 C5 C6 C7 173.7(7)
C12 N2 C6 C5 157.0(6)
Si1 N2 C6 C5 2.6(7)
C12 N2 C6 C7 -18.1(7)
Si1 N2 C6 C7 -172.6(5)
C5 C6 C7 C8 -145.7(7)
N2 C6 C7 C8 28.3(7)
C6 C7 C8 C9 -140.5(5)
C6 C7 C8 C12 -26.7(6)
C7 C8 C9 C10 124.3(6)
C12 C8 C9 C10 10.9(7)
C8 C9 C10 C11 -33.1(8)
C9 C10 C11 C12 42.4(7)
C6 N2 C12 C11 115.3(6)
Si1 N2 C12 C11 -97.4(6)
C6 N2 C12 C8 -0.2(6)
Si1 N2 C12 C8 147.1(5)
C10 C11 C12 N2 -151.3(5)
C10 C11 C12 C8 -34.8(7)
C9 C8 C12 N2 138.8(5)
C7 C8 C12 N2 17.1(5)
C9 C8 C12 C11 14.6(7)
C7 C8 C12 C11 -107.1(5)
N2 Si1 C13 C18 -85.8(6)
N1 Si1 C13 C18 13.0(7)
C22 Si1 C13 C18 141.2(5)
N2 Si1 C13 C14 84.4(6)
N1 Si1 C13 C14 -176.9(5)
C22 Si1 C13 C14 -48.6(6)
C18 C13 C14 C15 -1.5(9)
Si1 C13 C14 C15 -172.2(6)
C18 C13 C14 C19 177.4(6)
Si1 C13 C14 C19 6.6(9)
C13 C14 C15 C16 1.4(12)
C19 C14 C15 C16 -177.4(7)
C14 C15 C16 C17 -2.3(12)
C14 C15 C16 C20 179.4(8)
C15 C16 C17 C18 3.4(11)
C20 C16 C17 C18 -178.2(7)
C16 C17 C18 C13 -3.8(11)
C16 C17 C18 C21 178.6(7)
C14 C13 C18 C17 2.8(10)
Si1 C13 C18 C17 173.2(6)
C14 C13 C18 C21 -179.8(7)
Si1 C13 C18 C21 -9.3(9)
N2 Si1 C22 C27 9.0(6)
N1 Si1 C22 C27 -92.5(5)
C13 Si1 C22 C27 131.5(5)
N2 Si1 C22 C23 -164.2(4)
N1 Si1 C22 C23 94.3(5)
C13 Si1 C22 C23 -41.7(5)
C27 C22 C23 C24 -4.5(8)
Si1 C22 C23 C24 169.1(5)
C27 C22 C23 C28 168.7(5)
Si1 C22 C23 C28 -17.7(8)
C22 C23 C24 C25 -1.4(10)
C28 C23 C24 C25 -175.1(6)
C23 C24 C25 C26 5.5(10)
C23 C24 C25 C31 -173.5(7)
C24 C25 C26 C27 -3.8(11)
C31 C25 C26 C27 175.2(7)
C23 C22 C27 C26 6.1(8)
Si1 C22 C27 C26 -167.3(5)
C23 C22 C27 C34 -170.7(6)
Si1 C22 C27 C34 16.0(8)
C25 C26 C27 C22 -2.0(10)
C25 C26 C27 C34 174.8(7)
C24 C23 C28 C29 -64.4(8)
C22 C23 C28 C29 122.1(6)
C24 C23 C28 C30 59.7(8)
C22 C23 C28 C30 -113.8(7)
C26 C25 C31 C32 -117.6(8)
C24 C25 C31 C32 61.4(10)
C26 C25 C31 C33 120.3(8)
C24 C25 C31 C33 -60.8(9)
C22 C27 C34 C35 82.6(7)
C26 C27 C34 C35 -94.1(7)
C22 C27 C34 C36 -152.1(6)
C26 C27 C34 C36 31.2(9)
N4 Si2 N3 C37 175.9(6)
C58 Si2 N3 C37 51.3(6)
C49 Si2 N3 C37 -76.6(7)
N4 Si2 N3 C41 0.0(4)
C58 Si2 N3 C41 -124.5(4)
C49 Si2 N3 C41 107.5(4)
N3 Si2 N4 C42 0.3(4)
C58 Si2 N4 C42 112.7(4)
C49 Si2 N4 C42 -123.2(4)
N3 Si2 N4 C48 -179.8(6)
C58 Si2 N4 C48 -67.4(7)
C49 Si2 N4 C48 56.7(7)
C41 N3 C37 C38 0.2(10)
Si2 N3 C37 C38 -175.3(6)
N3 C37 C38 C39 -2.9(12)
C37 C38 C39 C40 1.9(11)
C38 C39 C40 C41 1.8(11)
C39 C40 C41 C42 175.7(7)
C39 C40 C41 N3 -4.3(9)
C37 N3 C41 C42 -176.7(6)
Si2 N3 C41 C42 -0.4(7)
C37 N3 C41 C40 3.3(8)
Si2 N3 C41 C40 179.6(4)
C40 C41 C42 N4 -179.4(6)
N3 C41 C42 N4 0.6(8)
C40 C41 C42 C43 1.6(13)
N3 C41 C42 C43 -178.4(8)
C48 N4 C42 C41 179.5(5)
Si2 N4 C42 C41 -0.6(7)
C48 N4 C42 C43 -1.2(7)
Si2 N4 C42 C43 178.7(5)
C41 C42 C43 C44 -167.3(7)
N4 C42 C43 C44 13.7(7)
C42 C43 C44 C45 -135.0(5)
C42 C43 C44 C48 -19.9(6)
C43 C44 C45 C46 98.4(8)
C48 C44 C45 C46 -16.9(8)
C44 C45 C46 C47 8.8(11)
C45 C46 C47 C48 3.5(10)
C42 N4 C48 C47 104.4(5)
Si2 N4 C48 C47 -75.5(8)
C42 N4 C48 C44 -11.5(6)
Si2 N4 C48 C44 168.7(5)
C46 C47 C48 N4 -129.4(6)
C46 C47 C48 C44 -13.9(7)
C45 C44 C48 N4 142.1(5)
C43 C44 C48 N4 19.2(6)
C45 C44 C48 C47 18.7(6)
C43 C44 C48 C47 -104.2(5)
N4 Si2 C49 C50 -81.5(6)
N3 Si2 C49 C50 179.0(5)
C58 Si2 C49 C50 51.0(6)
N4 Si2 C49 C54 90.4(5)
N3 Si2 C49 C54 -9.1(6)
C58 Si2 C49 C54 -137.1(5)
C54 C49 C50 C51 4.0(10)
Si2 C49 C50 C51 176.0(6)
C54 C49 C50 C55 -177.7(6)
Si2 C49 C50 C55 -5.6(9)
C49 C50 C51 C52 -1.7(11)
C55 C50 C51 C52 179.9(6)
C50 C51 C52 C53 -2.0(11)
C50 C51 C52 C56 -177.1(7)
C51 C52 C53 C54 3.3(11)
C56 C52 C53 C54 178.2(7)
C50 C49 C54 C53 -2.7(9)
Si2 C49 C54 C53 -174.7(5)
C50 C49 C54 C57 176.2(7)
Si2 C49 C54 C57 4.2(9)
C52 C53 C54 C49 -1.0(11)
C52 C53 C54 C57 -179.9(7)
N4 Si2 C58 C63 165.9(4)
N3 Si2 C58 C63 -91.7(5)
C49 Si2 C58 C63 43.6(5)
N4 Si2 C58 C59 -11.1(5)
N3 Si2 C58 C59 91.3(5)
C49 Si2 C58 C59 -133.4(4)
C63 C58 C59 C60 -7.9(8)
Si2 C58 C59 C60 169.2(5)
C63 C58 C59 C64 168.5(6)
Si2 C58 C59 C64 -14.5(8)
C58 C59 C60 C61 1.7(10)
C64 C59 C60 C61 -174.8(6)
C59 C60 C61 C62 3.8(11)
C59 C60 C61 C67 -177.0(7)
C60 C61 C62 C63 -3.0(10)
C67 C61 C62 C63 177.8(7)
C61 C62 C63 C58 -3.2(9)
C61 C62 C63 C70 178.0(6)
C59 C58 C63 C62 8.6(8)
Si2 C58 C63 C62 -168.5(5)
C59 C58 C63 C70 -172.7(5)
Si2 C58 C63 C70 10.2(8)
C60 C59 C64 C66 -32.5(9)
C58 C59 C64 C66 151.1(6)
C60 C59 C64 C65 90.1(8)
C58 C59 C64 C65 -86.3(7)
C62 C61 C67 C69 60.2(9)
C60 C61 C67 C69 -119.0(8)
C62 C61 C67 C68 -65.5(9)
C60 C61 C67 C68 115.4(8)
C62 C63 C70 C71 60.9(8)
C58 C63 C70 C71 -117.9(7)
C62 C63 C70 C72 -60.8(7)
C58 C63 C70 C72 120.5(7)
